data_2204851
loop_
_publ_author_name
'Punzo, Francesco'
'Watkin, David J.'
'Jenkinson, Sarah F.'
'Fleet, George W. J.'

_publ_section_title 3,4-<i>O</i>-Isopropylidene-2-<i>C</i>-methyl-<small>D</small>-arabinono-1,5-lactone
_journal_issue 1
_journal_name_full 'Acta Crystallographica Section E'
_journal_page_first o127
_journal_page_last o129
_journal_paper_doi 10.1107/S1600536804032659
_journal_volume 61
_journal_year 2005
_chemical_formula_iupac 'C9 H14 O5'
_chemical_formula_moiety 'C9 H14 O5'
_chemical_formula_sum 'C9 H14 O5'
_chemical_formula_weight 202.21
_chemical_name_systematic
;
3,4-O-Isoprpylidene-D-arabinono-1,5-lactone
;
_space_group_IT_number 4
_symmetry_cell_setting monoclinic
_symmetry_space_group_name_Hall 'P 2yb'
_symmetry_space_group_name_H-M 'P 1 21 1'
_atom_sites_solution_hydrogens geom
_atom_sites_solution_primary direct
_audit_creation_method CRYSTALS_ver_12.50
_cell_angle_alpha 90
_cell_angle_beta 102.1024(17)
_cell_angle_gamma 90
_cell_formula_units_Z 2
_cell_length_a 7.7315(3)
_cell_length_b 6.2859(3)
_cell_length_c 10.4209(6)
_cell_measurement_reflns_used 1264
_cell_measurement_temperature 190
_cell_measurement_theta_max 30
_cell_measurement_theta_min 5
_cell_volume 495.19(4)
_computing_cell_refinement 'DENZO/SCALEPACK (Otwinowski & Minor, 1997)'
_computing_data_collection 'COLLECT (Nonius, 1997)'
_computing_data_reduction DENZO/SCALEPACK
_computing_molecular_graphics 'CAMERON (Watkin <i>et al.</i>, 1996)'
_computing_publication_material CRYSTALS
_computing_structure_refinement 'CRYSTALS (Betteridge <i>et al.</i>, 2003)'
_computing_structure_solution 'SIR92 (Altomare <i>et al.</i>, 1994)'
_diffrn_ambient_temperature 190
_diffrn_measured_fraction_theta_full 0.989
_diffrn_measured_fraction_theta_max 0.974
_diffrn_measurement_device_type 'Nonius KappaCCD'
_diffrn_measurement_method \w
_diffrn_radiation_monochromator graphite
_diffrn_radiation_type 'Mo K\a'
_diffrn_radiation_wavelength 0.71073
_diffrn_reflns_av_R_equivalents 0.018
_diffrn_reflns_limit_h_max 10
_diffrn_reflns_limit_h_min -10
_diffrn_reflns_limit_k_max 8
_diffrn_reflns_limit_k_min -8
_diffrn_reflns_limit_l_max 14
_diffrn_reflns_limit_l_min -14
_diffrn_reflns_number 2579
_diffrn_reflns_theta_full 27.641
_diffrn_reflns_theta_max 30.044
_diffrn_reflns_theta_min 5.274
_diffrn_standards_number 0
_exptl_absorpt_coefficient_mu 0.111
_exptl_absorpt_correction_type none
_exptl_crystal_colour colourless
_exptl_crystal_density_diffrn 1.356
_exptl_crystal_description needle
_exptl_crystal_F_000 216
_exptl_crystal_size_max 0.90
_exptl_crystal_size_mid 0.20
_exptl_crystal_size_min 0.20
_refine_diff_density_max 0.24
_refine_diff_density_min -0.16
_refine_ls_extinction_method None
_refine_ls_goodness_of_fit_ref 0.9927
_refine_ls_hydrogen_treatment constr
_refine_ls_matrix_type full
_refine_ls_number_parameters 127
_refine_ls_number_reflns 1527
_refine_ls_number_restraints 1
_refine_ls_R_factor_all 0.0326
_refine_ls_R_factor_gt 0.0306
_refine_ls_shift/su_max 0.000343
_refine_ls_structure_factor_coef Fsqd
_refine_ls_weighting_details 'w=1/[\s^2^(F^2^) + 0.04 + 0.06P], where P =(max(Fo^2^,0) + 2Fc^2^)/3'
_refine_ls_weighting_scheme calc
_refine_ls_wR_factor_all 0.0784
_refine_ls_wR_factor_gt 0.0769
_refine_ls_wR_factor_ref 0.0784
_reflns_number_gt 1448
_reflns_number_total 1527
_reflns_threshold_expression I>2\s(I)
_cod_data_source_file cf6391.cif
_cod_data_source_block I
_cod_original_sg_symbol_H-M 'P 21 '
_cod_database_code 2204851
_cod_database_fobs_code 2204851

loop_
_symmetry_equiv_pos_as_xyz
x,y,z
-x,y+1/2,-z

loop_
_atom_site_label
_atom_site_fract_x
_atom_site_fract_y
_atom_site_fract_z
_atom_site_U_iso_or_equiv
_atom_site_adp_type
_atom_site_occupancy
_atom_site_type_symbol
C1 0.38045(16) 0.7432(2) 0.63155(12) 0.0190 Uani 1.0000 C
C2 0.28987(16) 0.8696(2) 0.72414(13) 0.0206 Uani 1.0000 C
C3 0.09390(16) 0.8070(2) 0.71356(13) 0.0221 Uani 1.0000 C
O4 0.08151(12) 0.7559(2) 0.84474(9) 0.0292 Uani 1.0000 O
C5 0.23824(17) 0.8319(3) 0.93106(13) 0.0254 Uani 1.0000 C
O6 0.37167(12) 0.81163(18) 0.85511(9) 0.0231 Uani 1.0000 O
C7 0.2183(2) 1.0639(3) 0.96718(18) 0.0372 Uani 1.0000 C
C8 0.2838(2) 0.6857(3) 1.04806(15) 0.0382 Uani 1.0000 C
C9 0.03922(18) 0.6164(3) 0.62648(15) 0.0269 Uani 1.0000 C
O10 0.17525(13) 0.45193(18) 0.64662(11) 0.0274 Uani 1.0000 O
C11 0.34223(18) 0.5063(2) 0.64601(13) 0.0207 Uani 1.0000 C
O12 0.45221(14) 0.36653(18) 0.65495(10) 0.0273 Uani 1.0000 O
O13 0.29608(12) 0.80258(19) 0.50056(9) 0.0261 Uani 1.0000 O
C14 0.57875(16) 0.7863(3) 0.65965(13) 0.0244 Uani 1.0000 C
H21 0.3019 1.0247 0.7105 0.0248 Uiso 1.0000 H
H31 0.0179 0.9270 0.6816 0.0280 Uiso 1.0000 H
H71 0.3345 1.1210 1.0175 0.0488 Uiso 1.0000 H
H72 0.1220 1.0707 1.0178 0.0488 Uiso 1.0000 H
H73 0.1804 1.1428 0.8838 0.0488 Uiso 1.0000 H
H81 0.3965 0.7308 1.1071 0.0479 Uiso 1.0000 H
H82 0.1833 0.7025 1.0914 0.0479 Uiso 1.0000 H
H83 0.2915 0.5387 1.0159 0.0479 Uiso 1.0000 H
H91 -0.0661 0.5480 0.6502 0.0333 Uiso 1.0000 H
H92 0.0135 0.6646 0.5337 0.0333 Uiso 1.0000 H
H141 0.6340 0.7072 0.5946 0.0310 Uiso 1.0000 H
H142 0.5908 0.9419 0.6521 0.0310 Uiso 1.0000 H
H143 0.6324 0.7393 0.7493 0.0310 Uiso 1.0000 H
H3 0.3800 0.8152 0.4478 0.0500 Uiso 1.0000 H

loop_
_atom_site_aniso_label
_atom_site_aniso_U_11
_atom_site_aniso_U_22
_atom_site_aniso_U_33
_atom_site_aniso_U_12
_atom_site_aniso_U_13
_atom_site_aniso_U_23
C1 0.0200(5) 0.0201(6) 0.0178(6) 0.0008(5) 0.0061(4) 0.0015(4)
C2 0.0211(5) 0.0193(6) 0.0222(6) 0.0010(5) 0.0062(4) 0.0002(5)
C3 0.0193(5) 0.0257(6) 0.0218(6) 0.0004(5) 0.0057(4) -0.0008(5)
O4 0.0230(4) 0.0451(7) 0.0214(5) -0.0088(5) 0.0086(4) -0.0016(5)
C5 0.0200(5) 0.0368(9) 0.0204(6) -0.0006(6) 0.0068(4) -0.0051(6)
O6 0.0194(4) 0.0302(5) 0.0205(4) 0.0011(4) 0.0063(3) -0.0042(4)
C7 0.0321(7) 0.0436(10) 0.0381(9) 0.0032(7) 0.0127(7) -0.0163(8)
C8 0.0360(7) 0.0563(11) 0.0230(7) 0.0015(8) 0.0075(6) 0.0031(7)
C9 0.0201(5) 0.0299(7) 0.0297(7) -0.0024(6) 0.0029(5) -0.0053(6)
O10 0.0261(5) 0.0216(5) 0.0355(5) -0.0041(4) 0.0089(4) -0.0027(4)
C11 0.0252(6) 0.0219(6) 0.0162(5) 0.0010(5) 0.0071(4) -0.0002(5)
O12 0.0356(5) 0.0228(5) 0.0265(5) 0.0061(4) 0.0134(4) 0.0020(4)
O13 0.0256(4) 0.0331(5) 0.0205(4) 0.0043(5) 0.0069(3) 0.0080(4)
C14 0.0204(5) 0.0275(7) 0.0269(6) 0.0003(6) 0.0084(5) 0.0015(6)

loop_
_atom_type_symbol
_atom_type_scat_dispersion_real
_atom_type_scat_dispersion_imag
_atom_type_scat_source
C 0.0033 0.0016 'International Tables Vol C 4.2.6.8 and 6.1.1.4'
H 0.0000 0.0000 'International Tables Vol C 4.2.6.8 and 6.1.1.4'
O 0.0106 0.0060 'International Tables Vol C 4.2.6.8 and 6.1.1.4'

loop_
_geom_angle_atom_site_label_1
_geom_angle_atom_site_label_2
_geom_angle_atom_site_label_3
_geom_angle
_geom_angle_publ_flag
C2 C1 C11 108.66(10) yes
C2 C1 O13 106.76(10) yes
C11 C1 O13 106.76(11) yes
C2 C1 C14 111.22(11) yes
C11 C1 C14 111.17(12) yes
O13 C1 C14 112.04(10) yes
C1 C2 C3 113.22(11) yes
C1 C2 O6 107.54(10) yes
C3 C2 O6 103.56(10) yes
C1 C2 H21 110.6 no
C3 C2 H21 111.1 no
O6 C2 H21 110.6 no
C2 C3 O4 104.50(10) yes
C2 C3 C9 113.06(11) yes
O4 C3 C9 109.33(13) yes
C2 C3 H31 109.9 no
O4 C3 H31 110.2 no
C9 C3 H31 109.7 no
C3 O4 C5 108.01(10) yes
O4 C5 O6 103.66(10) yes
O4 C5 C7 111.02(13) yes
O6 C5 C7 110.14(13) yes
O4 C5 C8 109.15(13) yes
O6 C5 C8 108.63(12) yes
C7 C5 C8 113.74(14) yes
C5 O6 C2 106.26(9) yes
C5 C7 H71 110.2 no
C5 C7 H72 107.3 no
H71 C7 H72 113.1 no
C5 C7 H73 106.8 no
H71 C7 H73 110.2 no
H72 C7 H73 109.0 no
C5 C8 H81 110.5 no
C5 C8 H82 103.5 no
H81 C8 H82 111.0 no
C5 C8 H83 108.4 no
H81 C8 H83 111.6 no
H82 C8 H83 111.5 no
C3 C9 O10 111.94(11) yes
C3 C9 H91 109.5 no
O10 C9 H91 105.1 no
C3 C9 H92 108.5 no
O10 C9 H92 110.3 no
H91 C9 H92 111.5 no
C9 O10 C11 119.10(11) yes
C1 C11 O10 117.08(12) yes
C1 C11 O12 124.42(12) yes
O10 C11 O12 118.49(13) yes
C1 O13 H3 110.4 no
C1 C14 H141 109.6 no
C1 C14 H142 105.6 no
H141 C14 H142 112.1 no
C1 C14 H143 109.6 no
H141 C14 H143 109.7 no
H142 C14 H143 110.2 no

loop_
_geom_bond_atom_site_label_1
_geom_bond_atom_site_label_2
_geom_bond_distance
_geom_bond_publ_flag
C1 C2 1.5284(18) yes
C1 C11 1.5318(19) yes
C1 O13 1.4334(15) yes
C1 C14 1.5237(17) yes
C2 C3 1.5468(18) yes
C2 O6 1.4261(16) yes
C2 H21 0.992 no
C3 O4 1.4268(16) yes
C3 C9 1.509(2) yes
C3 H31 0.971 no
O4 C5 1.4312(16) yes
C5 O6 1.4314(16) yes
C5 C7 1.522(2) yes
C5 C8 1.508(2) yes
C7 H71 1.007 no
C7 H72 0.999 no
C7 H73 0.990 no
C8 H81 0.997 no
C8 H82 0.983 no
C8 H83 0.989 no
C9 O10 1.4581(18) yes
C9 H91 0.996 no
C9 H92 0.993 no
O10 C11 1.3367(16) yes
C11 O12 1.2124(17) yes
O13 H3 0.938 no
C14 H141 1.006 no
C14 H142 0.987 no
C14 H143 0.985 no

loop_
_geom_hbond_atom_site_label_D
_geom_hbond_atom_site_label_H
_geom_hbond_atom_site_label_A
_geom_hbond_site_symmetry_A
_geom_hbond_distance_DH
_geom_hbond_distance_HA
_geom_hbond_distance_DA
_geom_hbond_angle_DHA
_geom_hbond_publ_flag
O13 H3 O12 2_656 0.94 1.87 2.8103(14) 175 yes

loop_
_cod_related_entry_id
_cod_related_entry_database
_cod_related_entry_code
1 ChemSpider 9768406
